data_4062760
_journal_name_full Organometallics
_journal_paper_doi 10.1021/om049618y
_journal_year 2004
_chemical_formula_sum 'C8 H18 B Br2 N O2'
_chemical_formula_weight 330.86
_space_group_IT_number 14
_symmetry_cell_setting monoclinic
_symmetry_space_group_name_Hall '-P 2ybc'
_symmetry_space_group_name_H-M 'P 1 21/c 1'
_cell_angle_alpha 90.00
_cell_angle_beta 110.5331(7)
_cell_angle_gamma 90.00
_cell_formula_units_Z 4
_cell_length_a 16.3860(2)
_cell_length_b 6.96400(10)
_cell_length_c 11.7720(4)
_cell_measurement_temperature 110(2)
_cell_volume 1257.99(5)
_diffrn_ambient_temperature 110(2)
_exptl_crystal_density_diffrn 1.747
_cod_original_sg_symbol_H-M 'P 21/c'
_cod_database_code 4062760

loop_
_symmetry_equiv_pos_as_xyz
'x, y, z'
'-x, y+1/2, -z+1/2'
'-x, -y, -z'
'x, -y-1/2, z-1/2'

loop_
_atom_site_label
_atom_site_type_symbol
_atom_site_fract_x
_atom_site_fract_y
_atom_site_fract_z
_atom_site_U_iso_or_equiv
_atom_site_adp_type
_atom_site_occupancy
_atom_site_symmetry_multiplicity
_atom_site_calc_flag
_atom_site_refinement_flags
_atom_site_disorder_assembly
_atom_site_disorder_group
Br1 Br 0.07688(2) 0.03847(4) -0.17628(3) 0.02399(12) Uani 1 1 d . . .
Br2 Br 0.17591(2) 0.11317(4) 0.11701(3) 0.02442(12) Uani 1 1 d . . .
B B 0.1762(2) -0.0464(4) -0.0264(3) 0.0168(6) Uani 1 1 d . . .
N N 0.16378(16) -0.2689(3) 0.0008(2) 0.0180(5) Uani 1 1 d . . .
O1 O 0.28038(14) 0.1799(3) -0.0610(2) 0.0282(5) Uani 1 1 d . . .
O2 O 0.31291(17) -0.1320(4) -0.0711(3) 0.0332(6) Uani 1 1 d . . .
C1 C 0.1603(2) -0.3963(4) -0.1044(3) 0.0263(7) Uani 1 1 d . . .
H1A H 0.2149 -0.3846 -0.1202 0.040 Uiso 1 1 calc R . .
H1B H 0.1115 -0.3571 -0.1766 0.040 Uiso 1 1 calc R . .
H1C H 0.1522 -0.5300 -0.0846 0.040 Uiso 1 1 calc R . .
C2 C 0.2382(2) -0.3374(5) 0.1101(3) 0.0267(7) Uani 1 1 d . . .
H2A H 0.2396 -0.2630 0.1815 0.040 Uiso 1 1 calc R . .
H2B H 0.2933 -0.3198 0.0961 0.040 Uiso 1 1 calc R . .
H2C H 0.2303 -0.4737 0.1240 0.040 Uiso 1 1 calc R . .
C3 C 0.0806(2) -0.3025(5) 0.0250(3) 0.0262(7) Uani 1 1 d . . .
H3A H 0.0755 -0.4391 0.0413 0.039 Uiso 1 1 calc R . .
H3B H 0.0308 -0.2634 -0.0460 0.039 Uiso 1 1 calc R . .
H3C H 0.0814 -0.2267 0.0956 0.039 Uiso 1 1 calc R . .
C4 C 0.2660(2) -0.0090(5) -0.0537(3) 0.0217(6) Uani 1 1 d . . .
C5 C 0.3540(2) 0.2303(6) -0.0978(3) 0.0366(9) Uani 1 1 d . . .
H5A H 0.3452 0.3615 -0.1324 0.044 Uiso 1 1 calc R . .
H5B H 0.3561 0.1407 -0.1620 0.044 Uiso 1 1 calc R . .
C6 C 0.4397(2) 0.2225(5) 0.0066(3) 0.0282(7) Uani 1 1 d . . .
H6A H 0.4870 0.2536 -0.0245 0.034 Uiso 1 1 calc R . .
H6B H 0.4492 0.0893 0.0378 0.034 Uiso 1 1 calc R . .
C7 C 0.4472(2) 0.3552(5) 0.1107(3) 0.0314(8) Uani 1 1 d . . .
H7A H 0.4029 0.3196 0.1464 0.038 Uiso 1 1 calc R . .
H7B H 0.4351 0.4885 0.0800 0.038 Uiso 1 1 calc R . .
C8 C 0.5376(3) 0.3465(6) 0.2088(4) 0.0381(8) Uani 1 1 d . . .
H8A H 0.5491 0.2155 0.2408 0.057 Uiso 1 1 calc R . .
H8B H 0.5400 0.4350 0.2746 0.057 Uiso 1 1 calc R . .
H8C H 0.5815 0.3834 0.1740 0.057 Uiso 1 1 calc R . .

loop_
_atom_site_aniso_label
_atom_site_aniso_U_11
_atom_site_aniso_U_22
_atom_site_aniso_U_33
_atom_site_aniso_U_23
_atom_site_aniso_U_13
_atom_site_aniso_U_12
Br1 0.02289(19) 0.0249(2) 0.01998(18) 0.00463(10) 0.00227(13) 0.00290(11)
Br2 0.0370(2) 0.01730(19) 0.02008(18) -0.00360(10) 0.01148(14) -0.00249(11)
B 0.0231(16) 0.0117(15) 0.0131(14) -0.0005(10) 0.0034(12) -0.0020(11)
N 0.0195(13) 0.0155(11) 0.0167(11) -0.0007(9) 0.0034(9) -0.0049(9)
O1 0.0214(11) 0.0259(12) 0.0351(13) 0.0106(10) 0.0074(10) -0.0051(9)
O2 0.0276(13) 0.0327(14) 0.0459(15) -0.0112(11) 0.0211(12) -0.0051(10)
C1 0.0352(18) 0.0171(15) 0.0254(16) -0.0074(11) 0.0089(14) -0.0028(12)
C2 0.0282(17) 0.0215(15) 0.0233(15) 0.0034(12) 0.0001(13) 0.0020(12)
C3 0.0250(16) 0.0240(16) 0.0306(16) 0.0028(12) 0.0109(13) -0.0093(12)
C4 0.0200(15) 0.0266(15) 0.0175(14) 0.0015(11) 0.0054(11) -0.0032(12)
C5 0.0310(19) 0.050(2) 0.0284(18) 0.0097(16) 0.0101(15) -0.0156(16)
C6 0.0245(16) 0.0324(18) 0.0294(17) 0.0006(13) 0.0116(14) -0.0057(13)
C7 0.0295(18) 0.0256(16) 0.040(2) -0.0016(14) 0.0131(16) -0.0013(13)
C8 0.040(2) 0.0334(19) 0.036(2) -0.0020(15) 0.0073(17) -0.0041(16)

loop_
_geom_bond_atom_site_label_1
_geom_bond_atom_site_label_2
_geom_bond_distance
_geom_bond_site_symmetry_2
_geom_bond_publ_flag
Br1 B 2.024(3) . ?
Br2 B 2.023(3) . ?
B N 1.610(4) . ?
B C4 1.633(4) . ?
N C2 1.507(4) . ?
N C3 1.505(4) . ?
N C1 1.508(4) . ?
O1 C4 1.345(4) . ?
O1 C5 1.460(4) . ?
O2 C4 1.215(4) . ?
C1 H1A 0.9800 . ?
C1 H1B 0.9800 . ?
C1 H1C 0.9800 . ?
C2 H2A 0.9800 . ?
C2 H2B 0.9800 . ?
C2 H2C 0.9800 . ?
C3 H3A 0.9800 . ?
C3 H3B 0.9800 . ?
C3 H3C 0.9800 . ?
C5 C6 1.509(5) . ?
C5 H5A 0.9900 . ?
C5 H5B 0.9900 . ?
C6 C7 1.505(5) . ?
C6 H6A 0.9900 . ?
C6 H6B 0.9900 . ?
C7 C8 1.527(5) . ?
C7 H7A 0.9900 . ?
C7 H7B 0.9900 . ?
C8 H8A 0.9800 . ?
C8 H8B 0.9800 . ?
C8 H8C 0.9800 . ?

loop_
_cod_related_entry_id
_cod_related_entry_database
_cod_related_entry_code
1 ChemSpider 21153528
